data_7040423
loop_
_publ_author_name
'Borup, Mette Andersen'
'Blichfeld, Anders Bank'
'Madsen, Solveig R\/ogild'
'Iversen, Bo Brummerstedt'

_publ_section_title
;
 High-pressure single crystal X-ray diffraction study of thermoelectric
 ZnSb and \b-Zn4Sb3.
;
_journal_issue 38
_journal_name_full 'Dalton transactions (Cambridge, England : 2003)'
_journal_page_first 15097
_journal_page_last 15103
_journal_paper_doi 10.1039/c6dt02323a
_journal_volume 45
_journal_year 2016
_chemical_formula_moiety 'Sb30 Zn38.43'
_chemical_formula_sum 'Sb30 Zn38.43'
_chemical_formula_weight 6164.67
_chemical_name_systematic 'Zinc antimonide'
_space_group_crystal_system trigonal
_space_group_IT_number 167
_space_group_name_Hall '-R 3 2"c'
_space_group_name_H-M_alt 'R -3 c'
_symmetry_space_group_name_Hall '-R 3 2"c'
_symmetry_space_group_name_H-M 'R -3 c :H'
_atom_sites_solution_primary direct
_audit_creation_date 2016-05-16
_audit_creation_method
;
Olex2 1.2
(compiled 2016.02.19 svn.r3266 for OlexSys, GUI svn.r5155)
;
_audit_update_record
;
2016-07-11 deposited with the CCDC.
2016-08-22 downloaded from the CCDC.
;
_cell_angle_alpha 90
_cell_angle_beta 90
_cell_angle_gamma 120
_cell_formula_units_Z 1
_cell_length_a 12.2236(16)
_cell_length_b 12.2236(16)
_cell_length_c 12.4338(18)
_cell_measurement_pressure 70000(10000)
_cell_measurement_reflns_used 838
_cell_measurement_temperature 296(2)
_cell_measurement_theta_max 17.96
_cell_measurement_theta_min 3.99
_cell_volume 1608.9(4)
_computing_cell_refinement 'SAINT v7.68A (Bruker, 2009)'
_computing_data_reduction 'SAINT v7.68A (Bruker, 2009)'
_computing_molecular_graphics 'Olex2 (Dolomanov et al., 2009)'
_computing_publication_material 'Olex2 (Dolomanov et al., 2009)'
_computing_structure_refinement 'ShelXL (Sheldrick, 2015)'
_computing_structure_solution 'ShelXS (Sheldrick, 2008)'
_diffrn_ambient_temperature 296.15
_diffrn_measured_fraction_theta_full 0.984
_diffrn_measured_fraction_theta_max 0.984
_diffrn_measurement_device_type 'Bruker APEX-II CCD'
_diffrn_measurement_method '\f and \w scans'
_diffrn_radiation_type AgK\a
_diffrn_radiation_wavelength 0.56086
_diffrn_reflns_av_R_equivalents 0.2222
_diffrn_reflns_av_unetI/netI 0.0916
_diffrn_reflns_Laue_measured_fraction_full 0.984
_diffrn_reflns_Laue_measured_fraction_max 0.984
_diffrn_reflns_limit_h_max 10
_diffrn_reflns_limit_h_min -11
_diffrn_reflns_limit_k_max 8
_diffrn_reflns_limit_k_min -8
_diffrn_reflns_limit_l_max 12
_diffrn_reflns_limit_l_min -12
_diffrn_reflns_number 2395
_diffrn_reflns_point_group_measured_fraction_full 0.984
_diffrn_reflns_point_group_measured_fraction_max 0.984
_diffrn_reflns_theta_full 16.274
_diffrn_reflns_theta_max 16.274
_diffrn_reflns_theta_min 2.630
_diffrn_standards_number 0
_exptl_absorpt_coefficient_mu 13.859
_exptl_absorpt_correction_T_max 0.7442
_exptl_absorpt_correction_T_min 0.1982
_exptl_absorpt_correction_type multi-scan
_exptl_absorpt_process_details
;
SADABS-2012/1 (Bruker,2012) was used for absorption correction.
wR2(int) was 0.1846 before and 0.0971 after correction.
The Ratio of minimum to maximum transmission is 0.2663.
The \l/2 correction factor is 0.0015.
;
_exptl_crystal_colour 'metallic grayish gray'
_exptl_crystal_colour_lustre metallic
_exptl_crystal_colour_modifier grayish
_exptl_crystal_colour_primary gray
_exptl_crystal_density_diffrn 6.362
_exptl_crystal_description irregular
_exptl_crystal_F_000 2683
_exptl_crystal_size_max 0.06
_exptl_crystal_size_mid 0.03
_exptl_crystal_size_min 0.015
_refine_diff_density_max 1.937
_refine_diff_density_min -1.711
_refine_diff_density_rms 0.526
_refine_ls_extinction_coef 0.0008(2)
_refine_ls_extinction_expression Fc^*^=kFc[1+0.001xFc^2^\l^3^/sin(2\q)]^-1/4^
_refine_ls_extinction_method 'SHELXL-2014/7 (Sheldrick 2014'
_refine_ls_goodness_of_fit_ref 1.099
_refine_ls_hydrogen_treatment undef
_refine_ls_matrix_type full
_refine_ls_number_parameters 27
_refine_ls_number_reflns 189
_refine_ls_number_restraints 1
_refine_ls_restrained_S_all 1.096
_refine_ls_R_factor_all 0.0659
_refine_ls_R_factor_gt 0.0523
_refine_ls_shift/su_max 0.000
_refine_ls_shift/su_mean 0.000
_refine_ls_structure_factor_coef Fsqd
_refine_ls_weighting_details 'w=1/[\s^2^(Fo^2^)+(0.0535P)^2^] where P=(Fo^2^+2Fc^2^)/3'
_refine_ls_weighting_scheme calc
_refine_ls_wR_factor_gt 0.1101
_refine_ls_wR_factor_ref 0.1165
_reflns_Friedel_coverage 0.000
_reflns_number_gt 150
_reflns_number_total 189
_reflns_threshold_expression 'I > 2\s(I)'
_cod_data_source_file c6dt02323a2.cif
_cod_data_source_block Zn4Sb3_SiO_P1
_cod_depositor_comments
;Adding full bibliography for 7040405--7040434.cif.

 Adding full bibliography for 7040405--7040434.cif.
;
_cod_original_cell_volume 1608.9(5)
_cod_database_code 7040423
_shelx_space_group_comment
;
The symmetry employed for this shelxl refinement is uniquely defined
by the following loop, which should always be used as a source of
symmetry information in preference to the above space-group names.
They are only intended as comments.
;
_olex2_refinement_description
;
1. Uiso/Uaniso restraints and constraints
Uiso(Zn4) = Uiso(Zn3) = Uiso(Zn2) = Uiso(Zn1)
2. Others
 1*[Sof(Zn1)]+1*[Sof(Zn2)]+1*[Sof(Zn3)]+1*[Sof(Zn4)]=1.068 with esd of 0.002
;

loop_
_space_group_symop_operation_xyz
'x, y, z'
'-y, x-y, z'
'-x+y, -x, z'
'x-y, -y, -z+1/2'
'-x, -x+y, -z+1/2'
'y, x, -z+1/2'
'x+2/3, y+1/3, z+1/3'
'-y+2/3, x-y+1/3, z+1/3'
'-x+y+2/3, -x+1/3, z+1/3'
'x-y+2/3, -y+1/3, -z+5/6'
'-x+2/3, -x+y+1/3, -z+5/6'
'y+2/3, x+1/3, -z+5/6'
'x+1/3, y+2/3, z+2/3'
'-y+1/3, x-y+2/3, z+2/3'
'-x+y+1/3, -x+2/3, z+2/3'
'x-y+1/3, -y+2/3, -z+7/6'
'-x+1/3, -x+y+2/3, -z+7/6'
'y+1/3, x+2/3, -z+7/6'
'-x, -y, -z'
'y, -x+y, -z'
'x-y, x, -z'
'-x+y, y, z-1/2'
'x, x-y, z-1/2'
'-y, -x, z-1/2'
'-x+2/3, -y+1/3, -z+1/3'
'y+2/3, -x+y+1/3, -z+1/3'
'x-y+2/3, x+1/3, -z+1/3'
'-x+y+2/3, y+1/3, z-1/6'
'x+2/3, x-y+1/3, z-1/6'
'-y+2/3, -x+1/3, z-1/6'
'-x+1/3, -y+2/3, -z+2/3'
'y+1/3, -x+y+2/3, -z+2/3'
'x-y+1/3, x+2/3, -z+2/3'
'-x+y+1/3, y+2/3, z+1/6'
'x+1/3, x-y+2/3, z+1/6'
'-y+1/3, -x+2/3, z+1/6'

loop_
_atom_site_label
_atom_site_type_symbol
_atom_site_fract_x
_atom_site_fract_y
_atom_site_fract_z
_atom_site_U_iso_or_equiv
_atom_site_adp_type
_atom_site_occupancy
_atom_site_site_symmetry_order
_atom_site_calc_flag
_atom_site_refinement_flags_posn
_atom_site_refinement_flags_adp
_atom_site_refinement_flags_occupancy
_atom_site_disorder_assembly
_atom_site_disorder_group
Sb1 Sb 0.6446(2) 0.0000 0.2500 0.0182(13) Uani 1 2 d S T P . .
Sb2 Sb 0.6667 0.3333 0.1969(2) 0.0179(14) Uani 1 3 d S T P . .
Zn1 Zn 0.8311(3) 0.2538(3) 0.2365(3) 0.0293(17) Uiso 0.917(10) 1 d . . . A 1
Zn2 Zn 0.780(6) 0.231(6) 0.302(4) 0.0293(17) Uiso 0.053(7) 1 d . . . A 2
Zn3 Zn 0.893(7) 0.383(7) 0.244(5) 0.0293(17) Uiso 0.044(6) 1 d . . . A 2
Zn4 Zn 0.767(5) 0.194(6) 0.079(4) 0.0293(17) Uiso 0.052(5) 1 d . . . A 2

loop_
_atom_site_aniso_label
_atom_site_aniso_U_11
_atom_site_aniso_U_22
_atom_site_aniso_U_33
_atom_site_aniso_U_23
_atom_site_aniso_U_13
_atom_site_aniso_U_12
Sb1 0.0186(17) 0.015(2) 0.0196(17) -0.0003(10) -0.0001(5) 0.0077(10)
Sb2 0.0173(17) 0.0173(17) 0.0192(19) 0.000 0.000 0.0087(8)

loop_
_atom_type_symbol
_atom_type_description
_atom_type_scat_dispersion_real
_atom_type_scat_dispersion_imag
_atom_type_scat_source
Sb Sb -1.0547 1.0104 'International Tables Vol C Tables 4.2.6.8 and 6.1.1.4'
Zn Zn 0.3242 0.9375 'International Tables Vol C Tables 4.2.6.8 and 6.1.1.4'

loop_
_geom_angle_atom_site_label_1
_geom_angle_atom_site_label_2
_geom_angle_atom_site_label_3
_geom_angle
_geom_angle_site_symmetry_1
_geom_angle_site_symmetry_3
Zn1 Sb1 Zn1 125.62(19) 32 29_445
Zn2 Sb1 Zn2 57(2) . 32
Zn2 Sb1 Zn2 96(3) 32 29_445
Zn2 Sb1 Zn2 57(2) 4 29_445
Zn2 Sb1 Zn2 132.7(13) 4 32
Zn2 Sb1 Zn2 132.7(13) . 29_445
Zn2 Sb1 Zn2 169(3) . 4
Zn2 Sb1 Zn3 142.4(19) 4 32
Zn2 Sb1 Zn3 38.2(19) 4 29_445
Zn2 Sb1 Zn3 142.4(19) . 29_445
Zn2 Sb1 Zn3 40(2) 32 32
Zn2 Sb1 Zn3 136(2) 32 29_445
Zn2 Sb1 Zn3 40(2) 29_445 29_445
Zn2 Sb1 Zn3 38.2(19) . 32
Zn2 Sb1 Zn3 136(2) 29_445 32
Zn2 Sb1 Zn4 116.5(17) 4 25_655
Zn2 Sb1 Zn4 52.4(19) . 25_655
Zn2 Sb1 Zn4 83.8(17) 4 8_545
Zn2 Sb1 Zn4 106.6(17) 32 25_655
Zn2 Sb1 Zn4 52.1(18) 29_445 17_654
Zn2 Sb1 Zn4 146.8(18) 29_445 25_655
Zn2 Sb1 Zn4 82(2) 29_445 8_545
Zn2 Sb1 Zn4 116.5(17) . 34_645
Zn2 Sb1 Zn4 82(2) 32 17_654
Zn2 Sb1 Zn4 52.4(19) 4 34_645
Zn2 Sb1 Zn4 102.6(17) . 8_545
Zn2 Sb1 Zn4 146.8(18) 32 34_645
Zn2 Sb1 Zn4 52.1(18) 32 8_545
Zn2 Sb1 Zn4 106.6(17) 29_445 34_645
Zn2 Sb1 Zn4 83.8(17) . 17_654
Zn2 Sb1 Zn4 102.6(17) 4 17_654
Zn3 Sb1 Zn3 177(3) 32 29_445
Zn3 Sb1 Zn4 110(2) 32 17_654
Zn3 Sb1 Zn4 67.7(19) 29_445 17_654
Zn3 Sb1 Zn4 110(2) 29_445 8_545
Zn3 Sb1 Zn4 67.7(19) 32 8_545
Zn4 Sb1 Zn3 112(2) 25_655 29_445
Zn4 Sb1 Zn3 71.2(19) 25_655 32
Zn4 Sb1 Zn3 71.2(19) 34_645 29_445
Zn4 Sb1 Zn3 112(2) 34_645 32
Zn4 Sb1 Zn4 66(3) 25_655 34_645
Zn4 Sb1 Zn4 112(2) 17_654 8_545
Zn4 Sb1 Zn4 106.7(17) 25_655 17_654
Zn4 Sb1 Zn4 131.0(10) 34_645 17_654
Zn4 Sb1 Zn4 131.0(10) 25_655 8_545
Zn4 Sb1 Zn4 106.7(17) 34_645 8_545
Sb2 Sb2 Zn4 61.8(10) 16_554 17_654
Sb2 Sb2 Zn4 61.8(10) 16_554 16_554
Zn1 Sb2 Sb2 100.61(9) . 16_554
Zn1 Sb2 Sb2 100.61(9) 2_655 16_554
Zn1 Sb2 Sb2 100.61(9) 3_665 16_554
Zn1 Sb2 Zn1 116.69(5) . 3_665
Zn1 Sb2 Zn1 116.69(5) . 2_655
Zn1 Sb2 Zn1 116.69(5) 3_665 2_655
Zn2 Sb2 Sb2 119.7(12) 2_655 16_554
Zn2 Sb2 Sb2 119.7(12) . 16_554
Zn2 Sb2 Sb2 119.7(12) 3_665 16_554
Zn2 Sb2 Zn2 97.5(16) . 3_665
Zn2 Sb2 Zn2 97.5(16) . 2_655
Zn2 Sb2 Zn2 97.5(16) 3_665 2_655
Zn2 Sb2 Zn4 79.1(17) 2_655 16_554
Zn2 Sb2 Zn4 83.9(17) . 16_554
Zn2 Sb2 Zn4 176.5(18) 2_655 17_654
Zn2 Sb2 Zn4 176.5(18) 3_665 16_554
Zn2 Sb2 Zn4 83.9(17) 3_665 17_654
Zn2 Sb2 Zn4 79.1(17) . 17_654
Zn3 Sb2 Sb2 103.0(14) 3_665 16_554
Zn3 Sb2 Sb2 103.0(14) . 16_554
Zn3 Sb2 Sb2 103.0(14) 2_655 16_554
Zn3 Sb2 Zn2 75(2) . 2_655
Zn3 Sb2 Zn2 41(2) 2_655 2_655
Zn3 Sb2 Zn2 41(2) 3_665 3_665
Zn3 Sb2 Zn2 133.3(17) . 3_665
Zn3 Sb2 Zn2 41(2) . .
Zn3 Sb2 Zn2 133.3(17) 2_655 .
Zn3 Sb2 Zn2 75(2) 3_665 .
Zn3 Sb2 Zn2 75(2) 2_655 3_665
Zn3 Sb2 Zn2 133.3(17) 3_665 2_655
Zn3 Sb2 Zn3 115.1(10) . 3_665
Zn3 Sb2 Zn3 115.1(10) . 2_655
Zn3 Sb2 Zn3 115.1(10) 3_665 2_655
Zn3 Sb2 Zn4 46.8(17) . 16_554
Zn3 Sb2 Zn4 102(2) . 17_654
Zn3 Sb2 Zn4 46.8(17) 3_665 17_654
Zn3 Sb2 Zn4 142(2) 3_665 16_554
Zn3 Sb2 Zn4 102(2) 2_655 16_554
Zn3 Sb2 Zn4 142(2) 2_655 17_654
Zn4 Sb2 Zn4 99.6(13) 17_654 16_554
Sb1 Zn1 Sb1 107.66(11) 33_545 .
Sb1 Zn1 Sb1 120.39(12) 25_655 .
Sb1 Zn1 Sb1 98.20(11) 33_545 25_655
Sb1 Zn1 Zn1 116.66(18) 33_545 25_655
Sb2 Zn1 Sb1 113.40(13) . 25_655
Sb2 Zn1 Sb1 124.94(13) . 33_545
Sb2 Zn1 Sb1 94.04(13) . .
Sb2 Zn1 Zn1 118.05(18) . 25_655
Zn1 Zn1 Sb1 60.26(13) 25_655 25_655
Zn1 Zn1 Sb1 60.13(13) 25_655 .
Sb1 Zn2 Sb1 123(2) . 33_545
Sb1 Zn2 Sb2 101(2) . .
Sb1 Zn2 Sb2 116(2) . 31_655
Sb1 Zn2 Sb2 136(2) 33_545 .
Sb1 Zn2 Sb2 89.9(16) 33_545 31_655
Sb1 Zn2 Zn3 62(2) 33_545 34_645
Sb1 Zn2 Zn3 62.0(19) . 34_645
Sb1 Zn2 Zn4 67.5(18) . .
Sb1 Zn2 Zn4 126(3) 33_545 .
Sb2 Zn2 Sb2 72.1(13) . 31_655
Sb2 Zn2 Zn3 161(3) . 34_645
Sb2 Zn2 Zn4 65.3(17) . .
Zn2 Zn2 Sb1 62(2) 32 .
Zn2 Zn2 Sb1 172(3) 33_545 .
Zn2 Zn2 Sb1 127(4) 32 33_545
Zn2 Zn2 Sb1 62(3) 33_545 33_545
Zn2 Zn2 Sb2 55.5(15) 32 31_655
Zn2 Zn2 Sb2 75.4(11) 33_545 .
Zn2 Zn2 Sb2 75.4(11) 32 .
Zn2 Zn2 Sb2 55.5(15) 33_545 31_655
Zn2 Zn2 Zn2 110(2) 32 33_545
Zn2 Zn2 Zn3 120(4) 33_545 34_645
Zn2 Zn2 Zn3 89(3) 32 34_645
Zn2 Zn2 Zn4 106(3) 32 .
Zn2 Zn2 Zn4 117(3) 33_545 .
Zn3 Zn2 Sb1 75(3) . 33_545
Zn3 Zn2 Sb1 141(4) . .
Zn3 Zn2 Sb1 77(3) 32 .
Zn3 Zn2 Sb1 79(3) 32 33_545
Zn3 Zn2 Sb2 57(3) 32 31_655
Zn3 Zn2 Sb2 107(2) 34_645 31_655
Zn3 Zn2 Sb2 118(4) 32 .
Zn3 Zn2 Sb2 97(3) . 31_655
Zn3 Zn2 Sb2 68(3) . .
Zn3 Zn2 Zn2 45(3) . 33_545
Zn3 Zn2 Zn2 98(4) 32 33_545
Zn3 Zn2 Zn2 140(3) . 32
Zn3 Zn2 Zn2 49(4) 32 32
Zn3 Zn2 Zn3 53(4) 32 34_645
Zn3 Zn2 Zn3 142(5) 32 .
Zn3 Zn2 Zn3 130(3) . 34_645
Zn3 Zn2 Zn4 101(4) 32 25_655
Zn3 Zn2 Zn4 93(4) . 25_655
Zn3 Zn2 Zn4 74(3) . .
Zn3 Zn2 Zn4 144(4) 32 .
Zn4 Zn2 Sb1 67(2) 25_655 .
Zn4 Zn2 Sb1 68(2) 25_655 33_545
Zn4 Zn2 Sb2 152(2) 25_655 31_655
Zn4 Zn2 Sb2 135(3) 25_655 .
Zn4 Zn2 Sb2 137(2) . 31_655
Zn4 Zn2 Zn2 120(3) 25_655 33_545
Zn4 Zn2 Zn2 125(3) 25_655 32
Zn4 Zn2 Zn3 49(2) 25_655 34_645
Zn4 Zn2 Zn3 111(2) . 34_645
Zn4 Zn2 Zn4 71(2) 25_655 .
Sb1 Zn3 Sb1 108(2) 33_545 2_655
Sb1 Zn3 Sb1 98(2) 33_545 25_655
Sb1 Zn3 Sb1 106(2) 2_655 25_655
Sb1 Zn3 Zn2 104(3) 33_545 28_655
Sb1 Zn3 Zn2 53.6(19) 2_655 28_655
Sb1 Zn3 Zn2 53.5(18) 25_655 28_655
Sb1 Zn3 Zn4 108(3) 25_655 9_665
Sb1 Zn3 Zn4 154(3) 2_655 25_655
Sb1 Zn3 Zn4 54.2(16) 33_545 9_665
Sb1 Zn3 Zn4 116(3) 33_545 .
Sb1 Zn3 Zn4 61.2(17) 25_655 25_655
Sb1 Zn3 Zn4 134(3) 2_655 .
Sb1 Zn3 Zn4 54.2(16) 2_655 9_665
Sb1 Zn3 Zn4 56.3(16) 33_545 25_655
Sb1 Zn3 Zn4 56.8(17) 25_655 .
Sb2 Zn3 Sb1 130(3) . 33_545
Sb2 Zn3 Sb1 116(2) . 25_655
Sb2 Zn3 Sb1 96(2) . 2_655
Sb2 Zn3 Zn2 125(3) . 28_655
Sb2 Zn3 Zn4 64.6(19) . .
Sb2 Zn3 Zn4 133(3) . 9_665
Sb2 Zn3 Zn4 109(3) . 25_655
Zn2 Zn3 Sb1 147(4) . 2_655
Zn2 Zn3 Sb1 64(3) 33_545 2_655
Zn2 Zn3 Sb1 154(4) 33_545 25_655
Zn2 Zn3 Sb1 106(4) . 25_655
Zn2 Zn3 Sb1 65(3) . 33_545
Zn2 Zn3 Sb1 65(3) 33_545 33_545
Zn2 Zn3 Sb2 90(3) 33_545 .
Zn2 Zn3 Sb2 71(3) . .
Zn2 Zn3 Zn2 157(4) . 28_655
Zn2 Zn3 Zn2 86(4) 33_545 .
Zn2 Zn3 Zn2 109(4) 33_545 28_655
Zn2 Zn3 Zn3 129(4) . 5_765
Zn2 Zn3 Zn3 90(4) 33_545 5_765
Zn2 Zn3 Zn4 112(3) . 9_665
Zn2 Zn3 Zn4 70(2) 28_655 9_665
Zn2 Zn3 Zn4 46(3) 33_545 9_665
Zn2 Zn3 Zn4 148(5) 33_545 .
Zn2 Zn3 Zn4 107(3) 28_655 25_655
Zn2 Zn3 Zn4 134(4) . 16_554
Zn2 Zn3 Zn4 102(3) 28_655 .
Zn2 Zn3 Zn4 69(3) . .
Zn2 Zn3 Zn4 117(4) 33_545 25_655
Zn2 Zn3 Zn4 124(5) 33_545 16_554
Zn2 Zn3 Zn4 50(3) . 25_655
Zn3 Zn3 Sb1 67(2) 5_765 33_545
Zn3 Zn3 Sb1 65.9(15) 5_765 2_655
Zn3 Zn3 Sb1 64(3) 5_765 25_655
Zn3 Zn3 Sb2 160(3) 5_765 .
Zn3 Zn3 Zn2 37(2) 5_765 28_655
Zn3 Zn3 Zn4 121(3) 5_765 .
Zn3 Zn3 Zn4 88.6(17) 5_765 25_655
Zn3 Zn3 Zn4 44(2) 5_765 9_665
Zn4 Zn3 Sb1 156(4) 16_554 33_545
Zn4 Zn3 Sb1 64(2) 16_554 25_655
Zn4 Zn3 Sb1 65(3) 16_554 2_655
Zn4 Zn3 Sb2 74(2) 16_554 .
Zn4 Zn3 Zn2 53(3) 16_554 28_655
Zn4 Zn3 Zn3 90(4) 16_554 5_765
Zn4 Zn3 Zn4 162(3) . 9_665
Zn4 Zn3 Zn4 60(2) . 25_655
Zn4 Zn3 Zn4 69(3) 16_554 .
Zn4 Zn3 Zn4 120(3) 16_554 25_655
Zn4 Zn3 Zn4 114(4) 16_554 9_665
Zn4 Zn3 Zn4 106(2) 25_655 9_665
Sb1 Zn4 Sb1 110.4(18) 25_655 15_654
Sb1 Zn4 Sb1 94.0(19) 15_654 .
Sb1 Zn4 Sb1 116.8(18) 25_655 .
Sb1 Zn4 Sb2 137(2) 15_654 .
Sb1 Zn4 Sb2 110(2) 25_655 16_554
Sb1 Zn4 Sb2 108(2) 25_655 .
Sb1 Zn4 Sb2 90.9(15) 15_654 16_554
Sb1 Zn4 Zn2 146(3) 15_654 .
Sb1 Zn4 Zn2 86(2) 25_655 .
Sb1 Zn4 Zn3 170(3) 15_654 .
Sb1 Zn4 Zn3 59.9(19) 25_655 .
Sb1 Zn4 Zn4 54.0(19) . 25_655
Sb1 Zn4 Zn4 63(2) 25_655 25_655
Sb1 Zn4 Zn4 113(3) 15_654 25_655
Sb1 Zn4 Zn4 57.0(13) 25_655 16_554
Sb1 Zn4 Zn4 134(3) 15_654 16_554
Sb2 Zn4 Sb1 127.9(19) 16_554 .
Sb2 Zn4 Sb1 85.3(14) . .
Sb2 Zn4 Sb2 58.0(11) 16_554 .
Sb2 Zn4 Zn4 60.5(15) 16_554 16_554
Sb2 Zn4 Zn4 156(3) 16_554 25_655
Sb2 Zn4 Zn4 102(2) . 25_655
Zn2 Zn4 Sb1 59.8(19) 25_655 15_654
Zn2 Zn4 Sb1 52.1(16) . .
Zn2 Zn4 Sb1 60.2(19) 25_655 25_655
Zn2 Zn4 Sb1 89(2) 25_655 .
Zn2 Zn4 Sb2 136(2) 25_655 16_554
Zn2 Zn4 Sb2 112(2) . 16_554
Zn2 Zn4 Sb2 54.7(14) . .
Zn2 Zn4 Sb2 163(3) 25_655 .
Zn2 Zn4 Zn2 109(2) 25_655 .
Zn2 Zn4 Zn3 37(2) . .
Zn2 Zn4 Zn3 111(3) 25_655 .
Zn2 Zn4 Zn4 115(2) 25_655 16_554
Zn2 Zn4 Zn4 62(2) 25_655 25_655
Zn2 Zn4 Zn4 47.2(19) . 25_655
Zn2 Zn4 Zn4 80(2) . 16_554
Zn3 Zn4 Sb1 89(2) . .
Zn3 Zn4 Sb1 161(3) 16_554 .
Zn3 Zn4 Sb1 68(2) 16_554 15_654
Zn3 Zn4 Sb1 69(3) 16_554 25_655
Zn3 Zn4 Sb2 111(3) 16_554 .
Zn3 Zn4 Sb2 59(2) 16_554 16_554
Zn3 Zn4 Sb2 52.7(18) . .
Zn3 Zn4 Sb2 94(2) . 16_554
Zn3 Zn4 Zn2 78(3) 16_554 25_655
Zn3 Zn4 Zn2 145(4) 16_554 .
Zn3 Zn4 Zn3 108(3) 16_554 .
Zn3 Zn4 Zn4 128(4) 16_554 25_655
Zn3 Zn4 Zn4 67(3) 16_554 16_554
Zn3 Zn4 Zn4 62(2) . 25_655
Zn3 Zn4 Zn4 44.2(19) . 16_554
Zn4 Zn4 Sb1 175(3) 17_654 25_655
Zn4 Zn4 Sb1 62(2) 17_654 .
Zn4 Zn4 Sb1 74(2) 17_654 15_654
Zn4 Zn4 Sb1 132(3) 16_554 .
Zn4 Zn4 Sb2 67.3(17) 17_654 .
Zn4 Zn4 Sb2 69.7(17) 17_654 16_554
Zn4 Zn4 Sb2 58.8(14) 16_554 .
Zn4 Zn4 Zn2 124(2) 17_654 25_655
Zn4 Zn4 Zn2 90(3) 17_654 .
Zn4 Zn4 Zn3 115(3) 17_654 .
Zn4 Zn4 Zn3 114(4) 17_654 16_554
Zn4 Zn4 Zn4 119.8(3) 17_654 16_554
Zn4 Zn4 Zn4 116(4) 17_654 25_655
Zn4 Zn4 Zn4 100(3) 16_554 25_655

loop_
_geom_bond_atom_site_label_1
_geom_bond_atom_site_label_2
_geom_bond_distance
_geom_bond_site_symmetry_2
Sb1 Zn1 2.733(3) 29_445
Sb1 Zn1 2.733(3) 32
Sb1 Zn2 2.54(6) 32
Sb1 Zn2 2.54(6) 4
Sb1 Zn2 2.54(6) 29_445
Sb1 Zn2 2.54(6) .
Sb1 Zn3 2.72(6) 32
Sb1 Zn3 2.72(6) 29_445
Sb1 Zn4 2.70(6) 34_645
Sb1 Zn4 2.70(6) 25_655
Sb1 Zn4 2.73(6) 17_654
Sb1 Zn4 2.73(6) 8_545
Sb2 Sb2 2.824(5) 16_554
Sb2 Zn1 2.680(3) .
Sb2 Zn1 2.680(3) 3_665
Sb2 Zn1 2.680(3) 2_655
Sb2 Zn2 2.64(5) .
Sb2 Zn2 2.64(5) 2_655
Sb2 Zn2 2.64(5) 3_665
Sb2 Zn3 2.58(7) 3_665
Sb2 Zn3 2.58(7) 2_655
Sb2 Zn3 2.58(7) .
Sb2 Zn4 2.89(6) 17_654
Sb2 Zn4 2.89(6) 16_554
Zn1 Sb1 2.733(3) 33_545
Zn1 Sb1 2.785(4) 25_655
Zn1 Zn1 2.770(7) 25_655
Zn2 Sb1 2.54(6) 33_545
Zn2 Sb2 3.10(6) 31_655
Zn2 Zn2 2.42(6) 32
Zn2 Zn2 2.42(6) 33_545
Zn2 Zn3 2.85(8) 34_645
Zn2 Zn3 1.73(8) 32
Zn2 Zn3 1.83(9) .
Zn2 Zn4 2.32(8) 25_655
Zn2 Zn4 2.80(8) .
Zn3 Sb1 2.78(7) 2_655
Zn3 Sb1 2.79(7) 25_655
Zn3 Sb1 2.72(6) 33_545
Zn3 Zn2 1.73(8) 33_545
Zn3 Zn2 2.85(8) 28_655
Zn3 Zn3 2.27(15) 5_765
Zn3 Zn4 3.03(10) 25_655
Zn3 Zn4 2.19(8) 16_554
Zn3 Zn4 2.88(9) .
Zn3 Zn4 3.15(9) 9_665
Zn4 Sb1 2.73(6) 15_654
Zn4 Sb1 2.70(6) 25_655
Zn4 Sb2 2.89(6) 16_554
Zn4 Zn2 2.32(8) 25_655
Zn4 Zn3 2.19(8) 16_554
Zn4 Zn4 2.94(13) 16_554
Zn4 Zn4 2.98(10) 25_655
Zn4 Zn4 2.13(12) 17_654

loop_
_geom_torsion_atom_site_label_1
_geom_torsion_atom_site_label_2
_geom_torsion_atom_site_label_3
_geom_torsion_atom_site_label_4
_geom_torsion
_geom_torsion_site_symmetry_1
_geom_torsion_site_symmetry_4
Sb1 Zn2 Zn3 Sb1 -124(5) . 33_545
Sb1 Zn2 Zn3 Sb1 -32(6) . 25_655
Sb1 Zn2 Zn3 Sb1 92(2) 33_545 25_655
Sb1 Zn2 Zn3 Sb1 152(4) . 2_655
Sb1 Zn2 Zn3 Sb1 -84(7) 33_545 2_655
Sb1 Zn2 Zn3 Sb2 81(5) . .
Sb1 Zn2 Zn3 Sb2 -155.6(18) 33_545 .
Sb1 Zn2 Zn3 Zn2 66(11) 33_545 28_655
Sb1 Zn2 Zn3 Zn2 -58(13) . 28_655
Sb1 Zn2 Zn3 Zn2 172(4) . 33_545
Sb1 Zn2 Zn3 Zn2 -65(3) 33_545 33_545
Sb1 Zn2 Zn3 Zn3 22(5) 33_545 5_765
Sb1 Zn2 Zn3 Zn3 -102(7) . 5_765
Sb1 Zn2 Zn3 Zn4 135(2) 33_545 .
Sb1 Zn2 Zn3 Zn4 -26(3) 33_545 9_665
Sb1 Zn2 Zn3 Zn4 -57(4) . 25_655
Sb1 Zn2 Zn3 Zn4 66(2) 33_545 25_655
Sb1 Zn2 Zn3 Zn4 11(5) . .
Sb1 Zn2 Zn3 Zn4 -150(4) . 9_665
Sb1 Zn2 Zn3 Zn4 38(9) . 16_554
Sb1 Zn2 Zn3 Zn4 161(6) 33_545 16_554
Sb2 Zn2 Zn3 Sb1 71(7) . 2_655
Sb2 Zn2 Zn3 Sb1 179.6(19) 31_655 25_655
Sb2 Zn2 Zn3 Sb1 155.6(18) . 33_545
Sb2 Zn2 Zn3 Sb1 88.0(15) 31_655 33_545
Sb2 Zn2 Zn3 Sb1 -113(2) . 25_655
Sb2 Zn2 Zn3 Sb1 4(7) 31_655 2_655
Sb2 Zn2 Zn3 Sb2 -67.5(15) 31_655 .
Sb2 Zn2 Zn3 Zn2 91(3) . 33_545
Sb2 Zn2 Zn3 Zn2 -139(11) . 28_655
Sb2 Zn2 Zn3 Zn2 23(3) 31_655 33_545
Sb2 Zn2 Zn3 Zn2 154(10) 31_655 28_655
Sb2 Zn2 Zn3 Zn3 110(5) 31_655 5_765
Sb2 Zn2 Zn3 Zn3 178(5) . 5_765
Sb2 Zn2 Zn3 Zn4 -43(5) . 16_554
Sb2 Zn2 Zn3 Zn4 -69.4(15) . .
Sb2 Zn2 Zn3 Zn4 154(3) 31_655 25_655
Sb2 Zn2 Zn3 Zn4 129(3) . 9_665
Sb2 Zn2 Zn3 Zn4 -138(2) . 25_655
Sb2 Zn2 Zn3 Zn4 62(3) 31_655 9_665
Sb2 Zn2 Zn3 Zn4 -111(6) 31_655 16_554
Sb2 Zn2 Zn3 Zn4 -137(2) 31_655 .
Zn2 Zn2 Zn3 Sb1 46(12) 32 2_655
Zn2 Zn2 Zn3 Sb1 156(4) 33_545 25_655
Zn2 Zn2 Zn3 Sb1 -139(6) 32 25_655
Zn2 Zn2 Zn3 Sb1 65(3) 33_545 33_545
Zn2 Zn2 Zn3 Sb1 130(7) 32 33_545
Zn2 Zn2 Zn3 Sb1 -20(5) 33_545 2_655
Zn2 Zn2 Zn3 Sb2 -26(7) 32 .
Zn2 Zn2 Zn3 Sb2 -91(3) 33_545 .
Zn2 Zn2 Zn3 Zn2 65(7) 32 33_545
Zn2 Zn2 Zn3 Zn2 -165(6) 32 28_655
Zn2 Zn2 Zn3 Zn2 130(11) 33_545 28_655
Zn2 Zn2 Zn3 Zn3 87(5) 33_545 5_765
Zn2 Zn2 Zn3 Zn3 152(5) 32 5_765
Zn2 Zn2 Zn3 Zn4 -134(8) 33_545 16_554
Zn2 Zn2 Zn3 Zn4 -69(10) 32 16_554
Zn2 Zn2 Zn3 Zn4 104(7) 32 9_665
Zn2 Zn2 Zn3 Zn4 38(2) 33_545 9_665
Zn2 Zn2 Zn3 Zn4 131(4) 33_545 25_655
Zn2 Zn2 Zn3 Zn4 -95(7) 32 .
Zn2 Zn2 Zn3 Zn4 -160(4) 33_545 .
Zn2 Zn2 Zn3 Zn4 -164(8) 32 25_655
Zn3 Zn2 Zn3 Sb1 -31(5) 34_645 33_545
Zn3 Zn2 Zn3 Sb1 139(7) 32 25_655
Zn3 Zn2 Zn3 Sb1 61(6) 34_645 25_655
Zn3 Zn2 Zn3 Sb1 -115(6) 34_645 2_655
Zn3 Zn2 Zn3 Sb1 -37(14) 32 2_655
Zn3 Zn2 Zn3 Sb1 47(8) 32 33_545
Zn3 Zn2 Zn3 Sb2 174(5) 34_645 .
Zn3 Zn2 Zn3 Sb2 -108(8) 32 .
Zn3 Zn2 Zn3 Zn2 113(11) 32 28_655
Zn3 Zn2 Zn3 Zn2 35(15) 34_645 28_655
Zn3 Zn2 Zn3 Zn2 -17(10) 32 33_545
Zn3 Zn2 Zn3 Zn2 -95(6) 34_645 33_545
Zn3 Zn2 Zn3 Zn3 -8(9) 34_645 5_765
Zn3 Zn2 Zn3 Zn3 69(10) 32 5_765
Zn3 Zn2 Zn3 Zn4 36(4) 34_645 25_655
Zn3 Zn2 Zn3 Zn4 -57(6) 34_645 9_665
Zn3 Zn2 Zn3 Zn4 131(5) 34_645 16_554
Zn3 Zn2 Zn3 Zn4 -151(7) 32 16_554
Zn3 Zn2 Zn3 Zn4 21(10) 32 9_665
Zn3 Zn2 Zn3 Zn4 -178(8) 32 .
Zn3 Zn2 Zn3 Zn4 114(9) 32 25_655
Zn3 Zn2 Zn3 Zn4 104(5) 34_645 .
Zn4 Zn2 Zn3 Sb1 -43(2) . 25_655
Zn4 Zn2 Zn3 Sb1 -66(2) 25_655 33_545
Zn4 Zn2 Zn3 Sb1 25(3) 25_655 25_655
Zn4 Zn2 Zn3 Sb1 -150(6) 25_655 2_655
Zn4 Zn2 Zn3 Sb1 141(7) . 2_655
Zn4 Zn2 Zn3 Sb1 -135(2) . 33_545
Zn4 Zn2 Zn3 Sb2 69.4(15) . .
Zn4 Zn2 Zn3 Sb2 138(2) 25_655 .
Zn4 Zn2 Zn3 Zn2 -131(4) 25_655 33_545
Zn4 Zn2 Zn3 Zn2 -1(12) 25_655 28_655
Zn4 Zn2 Zn3 Zn2 160(4) . 33_545
Zn4 Zn2 Zn3 Zn2 -69(11) . 28_655
Zn4 Zn2 Zn3 Zn3 -44(6) 25_655 5_765
Zn4 Zn2 Zn3 Zn3 -113(5) . 5_765
Zn4 Zn2 Zn3 Zn4 -69(2) . 25_655
Zn4 Zn2 Zn3 Zn4 95(6) 25_655 16_554
Zn4 Zn2 Zn3 Zn4 -161(3) . 9_665
Zn4 Zn2 Zn3 Zn4 -92(3) 25_655 9_665
Zn4 Zn2 Zn3 Zn4 26(5) . 16_554
Zn4 Zn2 Zn3 Zn4 69(2) 25_655 .
